data_4329869
loop_
_publ_author_name
'Catherine Bronner'
'Oliver S. Wenger'

_publ_contact_author
;
        Oliver S. Wenger
        Georg-August-Universitat Goettingen
        Institut fur Anorganische Chemie
    Tammannstrasse 4
        37077 GOETTINGEN
    GERMANY
;
_publ_contact_author_email oliver.wenger@chemie.uni-goettingen.de
_publ_contact_author_fax '0049 551-39-3373'
_publ_contact_author_phone '0049 551-39-3002'
_publ_section_title
;
 Proton-Coupled Electron Transfer between 4-Cyanophenol and Photoexcited
 Rhenium(I) Complexes with Different Protonatable Sites
;
_journal_name_full 'Inorganic Chemistry'
_journal_page_first 8275
_journal_page_last 8283
_journal_paper_doi 10.1021/ic300834c
_journal_volume 51
_journal_year 2012
_chemical_formula_moiety 'C16 H11 N5 O3 Re, F6 P'
_chemical_formula_sum 'C16 H11 F6 N5 O3 P Re'
_chemical_formula_weight 652.47
_chemical_name_systematic
;
 ?
;
_space_group_IT_number 15
_symmetry_cell_setting monoclinic
_symmetry_space_group_name_Hall '-C 2yc'
_symmetry_space_group_name_H-M 'C 1 2/c 1'
_atom_sites_solution_hydrogens geom
_atom_sites_solution_primary direct
_atom_sites_solution_secondary difmap
_audit_creation_method SHELXL-97
_cell_angle_alpha 90.00
_cell_angle_beta 114.571(2)
_cell_angle_gamma 90.00
_cell_formula_units_Z 16
_cell_length_a 43.0640(13)
_cell_length_b 9.7300(3)
_cell_length_c 20.6150(6)
_cell_measurement_reflns_used 9619
_cell_measurement_temperature 100(2)
_cell_measurement_theta_max 28.08
_cell_measurement_theta_min 2.51
_cell_volume 7855.8(4)
_computing_cell_refinement 'Bruker SAINT'
_computing_data_collection 'Bruker APEX2'
_computing_data_reduction 'Bruker SAINT'
_computing_molecular_graphics 'Bruker SHELXTL'
_computing_publication_material 'Bruker SHELXTL'
_computing_structure_refinement 'SHELXL-97 (Sheldrick, 2008)'
_computing_structure_solution 'SHELXS-97 (Sheldrick, 2008)'
_diffrn_ambient_temperature 100(2)
_diffrn_measured_fraction_theta_full 0.998
_diffrn_measured_fraction_theta_max 0.998
_diffrn_measurement_device_type 'Bruker APEX-II CCD'
_diffrn_measurement_method '\f and \w scans'
_diffrn_radiation_monochromator graphite
_diffrn_radiation_source 'fine-focus sealed tube'
_diffrn_radiation_type MoK\a
_diffrn_radiation_wavelength 0.71073
_diffrn_reflns_av_R_equivalents 0.0703
_diffrn_reflns_av_sigmaI/netI 0.0557
_diffrn_reflns_limit_h_max 60
_diffrn_reflns_limit_h_min -58
_diffrn_reflns_limit_k_max 13
_diffrn_reflns_limit_k_min -13
_diffrn_reflns_limit_l_max 24
_diffrn_reflns_limit_l_min -28
_diffrn_reflns_number 70931
_diffrn_reflns_theta_full 30.07
_diffrn_reflns_theta_max 30.07
_diffrn_reflns_theta_min 1.04
_exptl_absorpt_coefficient_mu 6.356
_exptl_absorpt_correction_T_max 0.9392
_exptl_absorpt_correction_T_min 0.4490
_exptl_absorpt_correction_type multi-scan
_exptl_absorpt_process_details sadabs
_exptl_crystal_colour yellow
_exptl_crystal_density_diffrn 2.207
_exptl_crystal_description plate
_exptl_crystal_F_000 4960
_exptl_crystal_size_max 0.15
_exptl_crystal_size_mid 0.12
_exptl_crystal_size_min 0.01
_refine_diff_density_max 1.485
_refine_diff_density_min -0.968
_refine_diff_density_rms 0.205
_refine_ls_extinction_method none
_refine_ls_goodness_of_fit_ref 1.052
_refine_ls_hydrogen_treatment riding
_refine_ls_matrix_type full
_refine_ls_number_parameters 577
_refine_ls_number_reflns 11496
_refine_ls_number_restraints 0
_refine_ls_restrained_S_all 1.052
_refine_ls_R_factor_all 0.0559
_refine_ls_R_factor_gt 0.0351
_refine_ls_shift/su_max 0.003
_refine_ls_shift/su_mean 0.000
_refine_ls_structure_factor_coef Fsqd
_refine_ls_weighting_details 'calc w=1/[\s^2^(Fo^2^)+(0.0380P)^2^+13.3721P] where P=(Fo^2^+2Fc^2^)/3'
_refine_ls_weighting_scheme calc
_refine_ls_wR_factor_gt 0.0737
_refine_ls_wR_factor_ref 0.0897
_reflns_number_gt 8768
_reflns_number_total 11496
_reflns_threshold_expression >2sigma(I)
_cod_data_source_file ic300834c_si_003.cif
_cod_data_source_block RebpzpyCO3PF6
_cod_original_cell_volume 7855.7(4)
_cod_original_sg_symbol_H-M 'C 1 2/c 1 '
_cod_database_code 4329869

loop_
_symmetry_equiv_pos_as_xyz
'x, y, z'
'-x, y, -z+1/2'
'x+1/2, y+1/2, z'
'-x+1/2, y+1/2, -z+1/2'
'-x, -y, -z'
'x, -y, z-1/2'
'-x+1/2, -y+1/2, -z'
'x+1/2, -y+1/2, z-1/2'

loop_
_atom_site_label
_atom_site_type_symbol
_atom_site_fract_x
_atom_site_fract_y
_atom_site_fract_z
_atom_site_U_iso_or_equiv
_atom_site_adp_type
_atom_site_occupancy
_atom_site_symmetry_multiplicity
_atom_site_calc_flag
_atom_site_refinement_flags
C1 C 0.34735(13) 0.4673(5) 0.8206(3) 0.0187(10) Uani 1 1 d .
H1 H 0.3603 0.3875 0.8299 0.022 Uiso 1 1 calc R
C2 C 0.33818(14) 0.5212(5) 0.8722(3) 0.0213(11) Uani 1 1 d .
H2 H 0.3446 0.4738 0.9149 0.026 Uiso 1 1 calc R
C3 C 0.31118(13) 0.7011(5) 0.8005(3) 0.0226(11) Uani 1 1 d .
H3 H 0.2988 0.7826 0.7924 0.027 Uiso 1 1 calc R
C4 C 0.31940(11) 0.6480(5) 0.7469(2) 0.0144(9) Uani 1 1 d .
C5 C 0.30982(12) 0.7144(5) 0.6774(2) 0.0160(10) Uani 1 1 d .
C6 C 0.28870(13) 0.8285(5) 0.6538(3) 0.0224(11) Uani 1 1 d .
H6 H 0.2804 0.8683 0.6845 0.027 Uiso 1 1 calc R
C7 C 0.29269(13) 0.8243(5) 0.5477(3) 0.0224(11) Uani 1 1 d .
H7 H 0.2871 0.8599 0.5024 0.027 Uiso 1 1 calc R
C8 C 0.31412(12) 0.7116(5) 0.5697(3) 0.0192(10) Uani 1 1 d .
H8 H 0.3230 0.6750 0.5393 0.023 Uiso 1 1 calc R
C9 C 0.27314(12) 0.4143(5) 0.5609(2) 0.0193(10) Uani 1 1 d .
H9 H 0.2797 0.4729 0.5332 0.023 Uiso 1 1 calc R
C10 C 0.23973(13) 0.3699(5) 0.5339(3) 0.0209(11) Uani 1 1 d .
H10 H 0.2242 0.3984 0.4891 0.025 Uiso 1 1 calc R
C11 C 0.22978(13) 0.2824(5) 0.5744(3) 0.0224(11) Uani 1 1 d .
H11 H 0.2072 0.2539 0.5582 0.027 Uiso 1 1 calc R
C12 C 0.25382(12) 0.2381(5) 0.6392(3) 0.0205(10) Uani 1 1 d .
H12 H 0.2481 0.1747 0.6662 0.025 Uiso 1 1 calc R
C13 C 0.28667(12) 0.2896(5) 0.6634(3) 0.0196(10) Uani 1 1 d .
H13 H 0.3026 0.2624 0.7082 0.023 Uiso 1 1 calc R
C14 C 0.39386(13) 0.5405(4) 0.7112(3) 0.0184(10) Uani 1 1 d .
C15 C 0.35603(12) 0.4141(5) 0.5863(3) 0.0175(10) Uani 1 1 d .
C16 C 0.36760(12) 0.2824(5) 0.7082(3) 0.0178(10) Uani 1 1 d .
N1 N 0.33753(10) 0.5301(4) 0.7571(2) 0.0149(8) Uani 1 1 d .
N2 N 0.32235(10) 0.6537(4) 0.6340(2) 0.0153(8) Uani 1 1 d .
N3 N 0.27971(11) 0.8837(4) 0.5893(2) 0.0243(10) Uani 1 1 d .
N4 N 0.32072(12) 0.6374(5) 0.8637(2) 0.0255(10) Uani 1 1 d .
N5 N 0.29673(10) 0.3768(4) 0.6256(2) 0.0156(8) Uani 1 1 d .
O1 O 0.42059(9) 0.5882(4) 0.7336(2) 0.0277(8) Uani 1 1 d .
O2 O 0.36077(9) 0.3849(4) 0.53673(18) 0.0237(8) Uani 1 1 d .
O3 O 0.37738(9) 0.1755(4) 0.72983(19) 0.0252(8) Uani 1 1 d .
Re1 Re 0.348932(5) 0.460315(18) 0.669567(10) 0.01335(5) Uani 1 1 d .
C17 C 0.39435(12) 0.0245(5) 0.4266(3) 0.0192(10) Uani 1 1 d .
H17 H 0.3871 -0.0665 0.4192 0.023 Uiso 1 1 calc R
C18 C 0.39057(12) 0.1059(6) 0.3688(3) 0.0220(11) Uani 1 1 d .
H18 H 0.3804 0.0679 0.3233 0.026 Uiso 1 1 calc R
C19 C 0.41552(12) 0.2856(5) 0.4418(3) 0.0203(10) Uani 1 1 d .
H19 H 0.4233 0.3758 0.4487 0.024 Uiso 1 1 calc R
C20 C 0.41947(12) 0.2070(5) 0.5008(2) 0.0152(9) Uani 1 1 d .
C21 C 0.43439(11) 0.2584(5) 0.5747(2) 0.0151(9) Uani 1 1 d .
C22 C 0.44975(12) 0.3863(5) 0.5952(3) 0.0191(10) Uani 1 1 d .
H22 H 0.4517 0.4431 0.5609 0.023 Uiso 1 1 calc R
C23 C 0.45869(12) 0.3443(5) 0.7107(3) 0.0196(10) Uani 1 1 d .
H23 H 0.4663 0.3725 0.7579 0.024 Uiso 1 1 calc R
C24 C 0.44456(11) 0.2157(5) 0.6922(2) 0.0143(9) Uani 1 1 d .
H24 H 0.4436 0.1580 0.7273 0.017 Uiso 1 1 calc R
C25 C 0.48426(14) -0.0336(5) 0.5979(3) 0.0217(11) Uani 1 1 d .
H25 H 0.4784 0.0522 0.5763 0.026 Uiso 1 1 calc R
C26 C 0.51638(13) -0.0851(5) 0.6122(3) 0.0244(11) Uani 1 1 d .
H26 H 0.5318 -0.0344 0.6008 0.029 Uiso 1 1 calc R
C27 C 0.52528(13) -0.2130(5) 0.6435(3) 0.0239(11) Uani 1 1 d .
H27 H 0.5467 -0.2500 0.6534 0.029 Uiso 1 1 calc R
C28 C 0.50165(12) -0.2859(5) 0.6601(3) 0.0215(11) Uani 1 1 d .
H28 H 0.5069 -0.3726 0.6809 0.026 Uiso 1 1 calc R
C29 C 0.47062(13) -0.2266(5) 0.6450(3) 0.0214(11) Uani 1 1 d .
H29 H 0.4551 -0.2750 0.6569 0.026 Uiso 1 1 calc R
C30 C 0.36376(12) 0.0421(5) 0.5655(3) 0.0160(10) Uani 1 1 d .
C31 C 0.40806(13) -0.0881(5) 0.6752(3) 0.0198(10) Uani 1 1 d .
C32 C 0.39141(13) -0.2042(5) 0.5466(3) 0.0213(11) Uani 1 1 d .
N6 N 0.40829(9) 0.0748(4) 0.4929(2) 0.0145(8) Uani 1 1 d .
N7 N 0.43208(9) 0.1718(4) 0.62413(19) 0.0126(8) Uani 1 1 d .
N8 N 0.46185(11) 0.4306(4) 0.6631(2) 0.0233(10) Uani 1 1 d .
N9 N 0.40086(11) 0.2362(5) 0.3753(2) 0.0238(9) Uani 1 1 d .
N10 N 0.46105(10) -0.1020(4) 0.6139(2) 0.0171(8) Uani 1 1 d .
O4 O 0.33724(9) 0.0840(4) 0.5561(2) 0.0260(8) Uani 1 1 d .
O5 O 0.40590(10) -0.1173(4) 0.7274(2) 0.0325(9) Uani 1 1 d .
O6 O 0.38236(9) -0.3114(4) 0.5244(2) 0.0294(9) Uani 1 1 d .
Re2 Re 0.408845(5) -0.026300(18) 0.587325(10) 0.01293(5) Uani 1 1 d .
F1 F 0.17103(8) 0.6579(4) 0.66998(18) 0.0392(9) Uani 1 1 d .
F2 F 0.22158(8) 0.7635(3) 0.69483(16) 0.0299(7) Uani 1 1 d .
F3 F 0.23455(8) 0.6019(3) 0.63112(17) 0.0330(8) Uani 1 1 d .
F4 F 0.18404(8) 0.4952(4) 0.60680(18) 0.0371(8) Uani 1 1 d .
F5 F 0.22054(9) 0.5373(3) 0.72083(17) 0.0376(9) Uani 1 1 d .
F6 F 0.18535(10) 0.7207(4) 0.58007(17) 0.0473(10) Uani 1 1 d .
P1 P 0.20278(4) 0.62951(14) 0.65039(7) 0.0224(3) Uani 1 1 d .
F7 F 0.50282(9) 0.2755(5) 0.5395(2) 0.0591(12) Uani 1 1 d .
F8 F 0.54169(13) 0.2272(4) 0.64856(18) 0.0651(13) Uani 1 1 d .
F9 F 0.58050(11) 0.3504(6) 0.6279(3) 0.0962(19) Uani 1 1 d .
F10 F 0.54167(12) 0.3984(4) 0.51849(19) 0.0608(12) Uani 1 1 d .
F11 F 0.53141(15) 0.4465(4) 0.6138(2) 0.0764(16) Uani 1 1 d .
F12 F 0.55103(11) 0.1780(4) 0.5523(2) 0.0545(11) Uani 1 1 d .
P2 P 0.54227(4) 0.31319(14) 0.58341(7) 0.0233(3) Uani 1 1 d .

loop_
_atom_site_aniso_label
_atom_site_aniso_U_11
_atom_site_aniso_U_22
_atom_site_aniso_U_33
_atom_site_aniso_U_23
_atom_site_aniso_U_13
_atom_site_aniso_U_12
C1 0.024(3) 0.014(2) 0.018(2) 0.0021(18) 0.009(2) 0.0026(19)
C2 0.030(3) 0.022(3) 0.014(2) 0.0060(19) 0.012(2) 0.008(2)
C3 0.031(3) 0.017(2) 0.023(3) 0.004(2) 0.015(2) 0.008(2)
C4 0.014(2) 0.014(2) 0.017(2) -0.0018(18) 0.0087(19) 0.0009(17)
C5 0.016(2) 0.017(2) 0.016(2) -0.0023(18) 0.008(2) -0.0045(18)
C6 0.029(3) 0.025(3) 0.019(3) 0.004(2) 0.016(2) 0.006(2)
C7 0.031(3) 0.021(3) 0.017(2) 0.007(2) 0.013(2) 0.001(2)
C8 0.021(3) 0.019(2) 0.021(3) 0.0045(19) 0.013(2) -0.0020(19)
C9 0.021(3) 0.019(2) 0.015(2) 0.0007(19) 0.005(2) 0.0002(19)
C10 0.020(3) 0.022(2) 0.018(2) -0.0006(19) 0.005(2) -0.001(2)
C11 0.019(3) 0.025(3) 0.024(3) 0.000(2) 0.010(2) -0.002(2)
C12 0.018(2) 0.026(3) 0.019(3) 0.003(2) 0.010(2) -0.001(2)
C13 0.018(3) 0.023(2) 0.019(3) 0.003(2) 0.009(2) -0.0005(19)
C14 0.020(3) 0.010(2) 0.024(3) 0.0002(18) 0.008(2) 0.0044(18)
C15 0.018(2) 0.014(2) 0.022(3) -0.0008(19) 0.010(2) 0.0009(18)
C16 0.016(2) 0.017(2) 0.024(3) -0.0045(19) 0.011(2) -0.0008(18)
N1 0.015(2) 0.0162(19) 0.0132(19) 0.0019(15) 0.0059(16) 0.0018(15)
N2 0.016(2) 0.0142(18) 0.018(2) -0.0018(15) 0.0088(17) -0.0024(15)
N3 0.033(3) 0.024(2) 0.023(2) 0.0083(18) 0.019(2) 0.0075(19)
N4 0.034(3) 0.026(2) 0.018(2) 0.0054(18) 0.012(2) 0.0120(19)
N5 0.014(2) 0.0148(19) 0.020(2) -0.0034(15) 0.0096(17) -0.0015(15)
O1 0.0189(19) 0.0225(19) 0.038(2) -0.0093(17) 0.0087(17) -0.0047(15)
O2 0.032(2) 0.0228(18) 0.0246(19) 0.0003(15) 0.0204(17) 0.0016(15)
O3 0.027(2) 0.0187(18) 0.031(2) -0.0003(15) 0.0133(17) 0.0046(15)
Re1 0.01357(10) 0.01274(9) 0.01500(10) -0.00089(7) 0.00720(8) 0.00053(7)
C17 0.015(2) 0.025(3) 0.016(2) -0.004(2) 0.005(2) -0.0041(19)
C18 0.019(3) 0.036(3) 0.016(2) -0.006(2) 0.012(2) -0.008(2)
C19 0.023(3) 0.021(2) 0.021(3) 0.001(2) 0.014(2) -0.003(2)
C20 0.014(2) 0.020(2) 0.015(2) 0.0005(18) 0.010(2) 0.0019(18)
C21 0.014(2) 0.014(2) 0.019(2) 0.0016(18) 0.0087(19) 0.0023(17)
C22 0.020(3) 0.021(2) 0.021(3) 0.004(2) 0.014(2) -0.0019(19)
C23 0.017(2) 0.026(3) 0.017(2) -0.004(2) 0.009(2) -0.003(2)
C24 0.011(2) 0.017(2) 0.013(2) 0.0000(17) 0.0031(18) 0.0002(17)
C25 0.029(3) 0.012(2) 0.027(3) 0.0040(19) 0.014(2) 0.000(2)
C26 0.024(3) 0.023(3) 0.029(3) 0.004(2) 0.014(2) -0.002(2)
C27 0.018(3) 0.028(3) 0.025(3) -0.001(2) 0.007(2) 0.002(2)
C28 0.020(3) 0.014(2) 0.027(3) 0.005(2) 0.007(2) 0.0039(19)
C29 0.025(3) 0.017(2) 0.021(3) 0.005(2) 0.009(2) -0.004(2)
C30 0.017(2) 0.013(2) 0.018(2) -0.0005(18) 0.007(2) -0.0058(18)
C31 0.023(3) 0.016(2) 0.021(3) 0.001(2) 0.010(2) 0.0028(19)
C32 0.019(3) 0.019(2) 0.024(3) 0.000(2) 0.007(2) -0.0008(19)
N6 0.0106(18) 0.0176(19) 0.0156(19) -0.0019(15) 0.0058(16) -0.0013(15)
N7 0.0121(19) 0.0127(18) 0.0142(19) 0.0005(14) 0.0066(16) 0.0012(14)
N8 0.029(2) 0.018(2) 0.025(2) -0.0054(17) 0.014(2) -0.0050(18)
N9 0.027(2) 0.032(2) 0.015(2) 0.0033(18) 0.0114(19) 0.0015(19)
N10 0.016(2) 0.0146(19) 0.019(2) -0.0035(16) 0.0058(17) -0.0018(16)
O4 0.0173(19) 0.030(2) 0.033(2) -0.0026(17) 0.0127(17) 0.0011(16)
O5 0.051(3) 0.024(2) 0.030(2) 0.0093(17) 0.025(2) 0.0097(18)
O6 0.029(2) 0.0194(19) 0.035(2) -0.0069(16) 0.0094(18) -0.0059(16)
Re2 0.01352(10) 0.01195(9) 0.01373(10) -0.00034(7) 0.00606(7) -0.00110(7)
F1 0.035(2) 0.047(2) 0.042(2) -0.0217(17) 0.0223(17) -0.0058(16)
F2 0.0396(19) 0.0238(16) 0.0277(17) -0.0058(13) 0.0154(15) -0.0074(14)
F3 0.0334(19) 0.0360(19) 0.0354(18) -0.0065(15) 0.0200(16) 0.0002(15)
F4 0.0295(19) 0.0394(19) 0.039(2) -0.0239(16) 0.0104(16) -0.0052(15)
F5 0.054(2) 0.0284(18) 0.0251(17) 0.0071(14) 0.0114(17) -0.0042(15)
F6 0.059(2) 0.056(2) 0.0209(17) 0.0074(16) 0.0100(17) 0.025(2)
P1 0.0234(7) 0.0246(7) 0.0175(6) -0.0036(5) 0.0069(6) 0.0000(5)
F7 0.034(2) 0.082(3) 0.061(3) -0.013(2) 0.020(2) -0.006(2)
F8 0.134(4) 0.039(2) 0.031(2) 0.0013(17) 0.043(3) -0.017(2)
F9 0.034(3) 0.144(5) 0.075(3) 0.000(3) -0.013(2) -0.037(3)
F10 0.107(4) 0.041(2) 0.037(2) 0.0108(18) 0.032(2) -0.020(2)
F11 0.141(5) 0.035(2) 0.057(3) -0.013(2) 0.045(3) 0.008(3)
F12 0.086(3) 0.040(2) 0.056(2) 0.0011(19) 0.048(2) 0.020(2)
P2 0.0325(8) 0.0184(6) 0.0184(7) 0.0004(5) 0.0100(6) -0.0032(6)

loop_
_atom_type_symbol
_atom_type_description
_atom_type_scat_dispersion_real
_atom_type_scat_dispersion_imag
_atom_type_scat_source
C C 0.0033 0.0016 'International Tables Vol C Tables 4.2.6.8 and 6.1.1.4'
H H 0.0000 0.0000 'International Tables Vol C Tables 4.2.6.8 and 6.1.1.4'
N N 0.0061 0.0033 'International Tables Vol C Tables 4.2.6.8 and 6.1.1.4'
O O 0.0106 0.0060 'International Tables Vol C Tables 4.2.6.8 and 6.1.1.4'
F F 0.0171 0.0103 'International Tables Vol C Tables 4.2.6.8 and 6.1.1.4'
P P 0.1023 0.0942 'International Tables Vol C Tables 4.2.6.8 and 6.1.1.4'
Re Re -1.0185 7.2310 'International Tables Vol C Tables 4.2.6.8 and 6.1.1.4'

loop_
_geom_angle_atom_site_label_1
_geom_angle_atom_site_label_2
_geom_angle_atom_site_label_3
_geom_angle
N1 C1 C2 120.1(4)
N1 C1 H1 119.9
C2 C1 H1 119.9
N4 C2 C1 123.3(5)
N4 C2 H2 118.3
C1 C2 H2 118.3
N4 C3 C4 121.5(4)
N4 C3 H3 119.3
C4 C3 H3 119.3
N1 C4 C3 120.7(4)
N1 C4 C5 115.8(4)
C3 C4 C5 123.4(4)
N2 C5 C6 120.0(4)
N2 C5 C4 115.1(4)
C6 C5 C4 124.8(4)
N3 C6 C5 123.2(5)
N3 C6 H6 118.4
C5 C6 H6 118.4
N3 C7 C8 122.3(5)
N3 C7 H7 118.8
C8 C7 H7 118.8
N2 C8 C7 121.4(5)
N2 C8 H8 119.3
C7 C8 H8 119.3
N5 C9 C10 123.0(5)
N5 C9 H9 118.5
C10 C9 H9 118.5
C9 C10 C11 118.9(5)
C9 C10 H10 120.5
C11 C10 H10 120.5
C12 C11 C10 118.9(5)
C12 C11 H11 120.5
C10 C11 H11 120.5
C11 C12 C13 118.8(5)
C11 C12 H12 120.6
C13 C12 H12 120.6
N5 C13 C12 123.2(5)
N5 C13 H13 118.4
C12 C13 H13 118.4
O1 C14 Re1 177.7(5)
O2 C15 Re1 178.8(5)
O3 C16 Re1 177.4(5)
C1 N1 C4 117.7(4)
C1 N1 Re1 125.5(3)
C4 N1 Re1 116.8(3)
C8 N2 C5 116.9(4)
C8 N2 Re1 125.6(3)
C5 N2 Re1 117.1(3)
C7 N3 C6 116.1(4)
C2 N4 C3 116.6(4)
C13 N5 C9 117.0(4)
C13 N5 Re1 121.1(3)
C9 N5 Re1 121.9(3)
C15 Re1 C14 89.4(2)
C15 Re1 C16 88.0(2)
C14 Re1 C16 90.60(19)
C15 Re1 N2 99.18(17)
C14 Re1 N2 95.19(16)
C16 Re1 N2 170.79(17)
C15 Re1 N1 173.95(17)
C14 Re1 N1 92.05(18)
C16 Re1 N1 97.84(17)
N2 Re1 N1 74.84(14)
C15 Re1 N5 93.48(17)
C14 Re1 N5 176.77(17)
C16 Re1 N5 91.02(17)
N2 Re1 N5 82.86(14)
N1 Re1 N5 84.96(14)
N6 C17 C18 120.9(5)
N6 C17 H17 119.5
C18 C17 H17 119.5
N9 C18 C17 122.9(5)
N9 C18 H18 118.6
C17 C18 H18 118.6
N9 C19 C20 122.3(5)
N9 C19 H19 118.8
C20 C19 H19 118.8
N6 C20 C19 120.5(4)
N6 C20 C21 115.2(4)
C19 C20 C21 124.2(4)
N7 C21 C22 120.1(4)
N7 C21 C20 115.4(4)
C22 C21 C20 124.5(4)
N8 C22 C21 122.2(4)
N8 C22 H22 118.9
C21 C22 H22 118.9
N8 C23 C24 122.4(5)
N8 C23 H23 118.8
C24 C23 H23 118.8
N7 C24 C23 121.1(4)
N7 C24 H24 119.4
C23 C24 H24 119.4
N10 C25 C26 123.0(4)
N10 C25 H25 118.5
C26 C25 H25 118.5
C27 C26 C25 119.0(5)
C27 C26 H26 120.5
C25 C26 H26 120.5
C26 C27 C28 118.9(5)
C26 C27 H27 120.5
C28 C27 H27 120.5
C29 C28 C27 118.2(5)
C29 C28 H28 120.9
C27 C28 H28 120.9
N10 C29 C28 124.2(5)
N10 C29 H29 117.9
C28 C29 H29 117.9
O4 C30 Re2 176.5(4)
O5 C31 Re2 174.9(4)
O6 C32 Re2 177.2(5)
C17 N6 C20 117.1(4)
C17 N6 Re2 125.7(3)
C20 N6 Re2 116.7(3)
C24 N7 C21 117.6(4)
C24 N7 Re2 125.1(3)
C21 N7 Re2 117.3(3)
C23 N8 C22 116.6(4)
C18 N9 C19 116.2(4)
C25 N10 C29 116.6(4)
C25 N10 Re2 123.7(3)
C29 N10 Re2 119.6(3)
C30 Re2 C31 85.2(2)
C30 Re2 C32 92.1(2)
C31 Re2 C32 88.5(2)
C30 Re2 N7 92.79(16)
C31 Re2 N7 97.78(18)
C32 Re2 N7 172.36(18)
C30 Re2 N6 90.00(17)
C31 Re2 N6 171.18(18)
C32 Re2 N6 99.10(18)
N7 Re2 N6 75.01(14)
C30 Re2 N10 178.98(18)
C31 Re2 N10 94.43(18)
C32 Re2 N10 88.88(18)
N7 Re2 N10 86.31(14)
N6 Re2 N10 90.22(14)
F6 P1 F3 89.74(19)
F6 P1 F4 90.4(2)
F3 P1 F4 90.41(18)
F6 P1 F1 90.3(2)
F3 P1 F1 179.7(2)
F4 P1 F1 89.92(18)
F6 P1 F5 179.5(2)
F3 P1 F5 89.76(19)
F4 P1 F5 89.46(19)
F1 P1 F5 90.2(2)
F6 P1 F2 90.1(2)
F3 P1 F2 89.86(18)
F4 P1 F2 179.4(2)
F1 P1 F2 89.81(18)
F5 P1 F2 90.02(17)
F9 P2 F10 91.0(3)
F9 P2 F12 93.5(3)
F10 P2 F12 90.9(2)
F9 P2 F8 90.5(3)
F10 P2 F8 178.3(3)
F12 P2 F8 89.7(2)
F9 P2 F11 89.5(3)
F10 P2 F11 90.1(2)
F12 P2 F11 176.9(3)
F8 P2 F11 89.2(2)
F9 P2 F7 178.5(3)
F10 P2 F7 90.1(2)
F12 P2 F7 87.5(2)
F8 P2 F7 88.4(2)
F11 P2 F7 89.6(3)

loop_
_geom_bond_atom_site_label_1
_geom_bond_atom_site_label_2
_geom_bond_distance
C1 N1 1.343(6)
C1 C2 1.382(7)
C1 H1 0.9300
C2 N4 1.328(6)
C2 H2 0.9300
C3 N4 1.344(6)
C3 C4 1.392(6)
C3 H3 0.9300
C4 N1 1.354(6)
C4 C5 1.466(6)
C5 N2 1.356(6)
C5 C6 1.388(7)
C6 N3 1.334(6)
C6 H6 0.9300
C7 N3 1.334(6)
C7 C8 1.383(7)
C7 H7 0.9300
C8 N2 1.346(6)
C8 H8 0.9300
C9 N5 1.348(6)
C9 C10 1.379(7)
C9 H9 0.9300
C10 C11 1.380(7)
C10 H10 0.9300
C11 C12 1.375(7)
C11 H11 0.9300
C12 C13 1.384(6)
C12 H12 0.9300
C13 N5 1.340(6)
C13 H13 0.9300
C14 O1 1.145(6)
C14 Re1 1.925(5)
C15 O2 1.157(5)
C15 Re1 1.918(5)
C16 O3 1.141(6)
C16 Re1 1.935(5)
N1 Re1 2.168(4)
N2 Re1 2.166(4)
N5 Re1 2.200(4)
C17 N6 1.337(6)
C17 C18 1.382(7)
C17 H17 0.9300
C18 N9 1.332(7)
C18 H18 0.9300
C19 N9 1.337(6)
C19 C20 1.386(6)
C19 H19 0.9300
C20 N6 1.359(6)
C20 C21 1.472(6)
C21 N7 1.358(6)
C21 C22 1.389(6)
C22 N8 1.345(6)
C22 H22 0.9300
C23 N8 1.340(6)
C23 C24 1.374(6)
C23 H23 0.9300
C24 N7 1.346(6)
C24 H24 0.9300
C25 N10 1.351(6)
C25 C26 1.383(7)
C25 H25 0.9300
C26 C27 1.381(7)
C26 H26 0.9300
C27 C28 1.394(7)
C27 H27 0.9300
C28 C29 1.368(7)
C28 H28 0.9300
C29 N10 1.353(6)
C29 H29 0.9300
C30 O4 1.151(6)
C30 Re2 1.921(5)
C31 O5 1.155(6)
C31 Re2 1.922(5)
C32 O6 1.140(6)
C32 Re2 1.934(5)
N6 Re2 2.173(4)
N7 Re2 2.159(4)
N10 Re2 2.208(4)
F1 P1 1.602(3)
F2 P1 1.605(3)
F3 P1 1.598(3)
F4 P1 1.601(3)
F5 P1 1.605(3)
F6 P1 1.596(3)
F7 P2 1.601(4)
F8 P2 1.591(4)
F9 P2 1.558(4)
F10 P2 1.566(4)
F11 P2 1.593(4)
F12 P2 1.577(4)
